data_2235590
loop_
_publ_author_name
'Suarez, Sebasti\'an'
'Doctorovich, Fabio'
'Baggio, Ricardo'

_publ_section_title
;
 Ammonium 4-methoxybenzenesulfonate
;
_journal_coeditor_code QM2074
_journal_issue 7
_journal_name_full 'Acta Crystallographica Section E'
_journal_page_first o2228
_journal_page_last o2229
_journal_paper_doi 10.1107/S1600536812028103
_journal_volume 68
_journal_year 2012
_chemical_formula_iupac 'N H4 +, C7 H7 O4 S -'
_chemical_formula_moiety 'H4 N +, C7 H7 O4 S -'
_chemical_formula_sum 'C7 H11 N O4 S'
_chemical_formula_weight 205.23
_chemical_name_systematic
;
Ammonium 4-methoxybenzenesulfonate
;
_space_group_IT_number 19
_symmetry_cell_setting orthorhombic
_symmetry_space_group_name_Hall 'P 2ac 2ab'
_symmetry_space_group_name_H-M 'P 21 21 21'
_atom_sites_solution_hydrogens geom
_atom_sites_solution_primary direct
_atom_sites_solution_secondary difmap
_audit_creation_method SHELXL-97
_cell_angle_alpha 90.00
_cell_angle_beta 90.00
_cell_angle_gamma 90.00
_cell_formula_units_Z 4
_cell_length_a 6.2664(12)
_cell_length_b 7.1342(12)
_cell_length_c 20.410(2)
_cell_measurement_reflns_used 2823
_cell_measurement_temperature 298(2)
_cell_measurement_theta_max 25.88
_cell_measurement_theta_min 2.12
_cell_volume 912.4(2)
_computing_cell_refinement 'CrysAlis PRO (Oxford Diffraction, 2009)'
_computing_data_collection 'CrysAlis PRO (Oxford Diffraction, 2009)'
_computing_data_reduction 'CrysAlis PRO (Oxford Diffraction, 2009)'
_computing_molecular_graphics 'SHELXTL (Sheldrick, 2008)'
_computing_publication_material 'SHELXL97 (Sheldrick, 2008) and PLATON (Spek, 2009)'
_computing_structure_refinement 'SHELXL97 (Sheldrick, 2008)'
_computing_structure_solution 'SHELXS97 (Sheldrick, 2008)'
_diffrn_ambient_temperature 298(2)
_diffrn_measured_fraction_theta_full 0.998
_diffrn_measured_fraction_theta_max 0.998
_diffrn_measurement_device_type 'Oxford Diffraction Gemini CCD S Ultra'
_diffrn_measurement_method '\w scans, thick slices'
_diffrn_radiation_monochromator graphite
_diffrn_radiation_type MoK\a
_diffrn_radiation_wavelength 0.71073
_diffrn_reflns_av_R_equivalents 0.0497
_diffrn_reflns_av_sigmaI/netI 0.0366
_diffrn_reflns_limit_h_max 6
_diffrn_reflns_limit_h_min -7
_diffrn_reflns_limit_k_max 8
_diffrn_reflns_limit_k_min -8
_diffrn_reflns_limit_l_max 25
_diffrn_reflns_limit_l_min -20
_diffrn_reflns_number 4265
_diffrn_reflns_theta_full 26.22
_diffrn_reflns_theta_max 26.22
_diffrn_reflns_theta_min 2.00
_exptl_absorpt_coefficient_mu 0.337
_exptl_absorpt_correction_T_max 0.965
_exptl_absorpt_correction_T_min 0.958
_exptl_absorpt_correction_type multi-scan
_exptl_absorpt_process_details '(CrysAlis PRO; Oxford Diffraction, 2009)'
_exptl_crystal_colour Yellow
_exptl_crystal_density_diffrn 1.494
_exptl_crystal_density_method 'not measured'
_exptl_crystal_description blocks
_exptl_crystal_F_000 432
_exptl_crystal_size_max 0.20
_exptl_crystal_size_mid 0.10
_exptl_crystal_size_min 0.10
_refine_diff_density_max 0.473
_refine_diff_density_min -0.356
_refine_ls_abs_structure_details 'Flack (1983), 637 Friedel pairs'
_refine_ls_abs_structure_Flack -0.11(14)
_refine_ls_extinction_method none
_refine_ls_goodness_of_fit_ref 1.040
_refine_ls_hydrogen_treatment mixed
_refine_ls_matrix_type full
_refine_ls_number_parameters 135
_refine_ls_number_reflns 1732
_refine_ls_number_restraints 21
_refine_ls_restrained_S_all 1.040
_refine_ls_R_factor_all 0.0473
_refine_ls_R_factor_gt 0.0420
_refine_ls_shift/su_max 0.000
_refine_ls_shift/su_mean 0.000
_refine_ls_structure_factor_coef Fsqd
_refine_ls_weighting_details 'calc w=1/[\s^2^(Fo^2^)+(0.0842P)^2^] where P=(Fo^2^+2Fc^2^)/3'
_refine_ls_weighting_scheme calc
_refine_ls_wR_factor_gt 0.1164
_refine_ls_wR_factor_ref 0.1191
_reflns_number_gt 1548
_reflns_number_total 1732
_reflns_threshold_expression I>2\s(I)
_cod_data_source_file qm2074.cif
_cod_data_source_block I
_cod_database_code 2235590
_cod_database_fobs_code 2235590

loop_
_symmetry_equiv_pos_as_xyz
'x, y, z'
'-x+1/2, -y, z+1/2'
'x+1/2, -y+1/2, -z'
'-x, y+1/2, -z+1/2'

loop_
_atom_site_type_symbol
_atom_site_label
_atom_site_fract_x
_atom_site_fract_y
_atom_site_fract_z
_atom_site_U_iso_or_equiv
_atom_site_adp_type
_atom_site_calc_flag
_atom_site_refinement_flags
_atom_site_occupancy
_atom_site_symmetry_multiplicity
S S1 0.95549(11) 0.47643(10) 0.59811(3) 0.0305(2) Uani d . 1 1
O O1 1.1864(3) 0.4832(4) 0.59781(11) 0.0483(6) Uani d . 1 1
O O2 0.8694(4) 0.3085(3) 0.56840(11) 0.0422(6) Uani d . 1 1
O O3 0.8578(4) 0.6413(3) 0.56824(11) 0.0379(6) Uani d . 1 1
O O4 0.7122(4) 0.4778(4) 0.87726(9) 0.0426(6) Uani d . 1 1
C C1 0.8765(4) 0.4753(4) 0.68155(13) 0.0295(6) Uani d . 1 1
C C2 0.6702(4) 0.5282(5) 0.69849(13) 0.0324(6) Uani d . 1 1
H H2 0.5734 0.5616 0.6660 0.039 Uiso calc R 1 1
C C3 0.6087(4) 0.5311(5) 0.76355(13) 0.0338(6) Uani d . 1 1
H H3 0.4713 0.5677 0.7751 0.041 Uiso calc R 1 1
C C4 0.7550(5) 0.4783(4) 0.81175(13) 0.0324(6) Uani d . 1 1
C C5 0.9583(6) 0.4232(4) 0.79423(15) 0.0375(7) Uani d . 1 1
H H5 1.0544 0.3863 0.8265 0.045 Uiso calc R 1 1
C C6 1.0207(5) 0.4223(4) 0.72898(14) 0.0335(6) Uani d . 1 1
H H6 1.1583 0.3864 0.7174 0.040 Uiso calc R 1 1
C C7 0.5125(6) 0.5513(6) 0.89746(15) 0.0498(8) Uani d . 1 1
H H7A 0.5091 0.5598 0.9444 0.075 Uiso calc R 1 1
H H7B 0.4001 0.4700 0.8828 0.075 Uiso calc R 1 1
H H7C 0.4931 0.6737 0.8789 0.075 Uiso calc R 1 1
N N1 0.4879(3) 0.5244(3) 0.49420(10) 0.0264(5) Uani d D 1 1
H H1N 0.391(3) 0.526(4) 0.5251(9) 0.034(8) Uiso d D 1 1
H H2N 0.463(5) 0.619(3) 0.4678(12) 0.068(13) Uiso d D 1 1
H H3N 0.612(3) 0.542(5) 0.5125(10) 0.039(9) Uiso d D 1 1
H H4N 0.484(5) 0.421(3) 0.4729(13) 0.069(14) Uiso d D 1 1

loop_
_atom_site_aniso_label
_atom_site_aniso_U_11
_atom_site_aniso_U_22
_atom_site_aniso_U_33
_atom_site_aniso_U_12
_atom_site_aniso_U_13
_atom_site_aniso_U_23
S1 0.0297(3) 0.0358(3) 0.0261(3) -0.0015(3) 0.0015(3) -0.0013(3)
O1 0.0310(11) 0.0745(17) 0.0394(12) 0.0018(12) 0.0032(9) -0.0021(15)
O2 0.0533(16) 0.0399(12) 0.0336(12) -0.0030(10) 0.0042(12) -0.0044(10)
O3 0.0454(13) 0.0370(11) 0.0313(12) -0.0024(10) -0.0004(11) 0.0042(10)
O4 0.0491(12) 0.0521(13) 0.0265(10) 0.0068(12) -0.0010(9) 0.0003(11)
C1 0.0305(12) 0.0307(13) 0.0273(13) -0.0035(12) 0.0009(11) -0.0001(12)
C2 0.0300(13) 0.0393(14) 0.0279(13) -0.0026(13) -0.0045(11) 0.0008(14)
C3 0.0286(13) 0.0402(15) 0.0327(14) 0.0001(12) 0.0023(11) -0.0037(14)
C4 0.0390(14) 0.0313(13) 0.0268(13) -0.0036(13) -0.0006(11) -0.0015(13)
C5 0.0416(16) 0.0377(15) 0.0331(15) 0.0081(14) -0.0069(14) 0.0024(12)
C6 0.0331(15) 0.0333(13) 0.0342(14) 0.0060(12) -0.0021(12) -0.0019(11)
C7 0.0438(17) 0.076(2) 0.0292(15) -0.0005(18) 0.0048(14) -0.0050(17)
N1 0.0247(10) 0.0303(10) 0.0241(10) 0.0038(9) -0.0026(9) 0.0019(10)

loop_
_atom_type_symbol
_atom_type_description
_atom_type_scat_dispersion_real
_atom_type_scat_dispersion_imag
_atom_type_scat_source
C C 0.0033 0.0016 'International Tables Vol C Tables 4.2.6.8 and 6.1.1.4'
H H 0.0000 0.0000 'International Tables Vol C Tables 4.2.6.8 and 6.1.1.4'
N N 0.0061 0.0033 'International Tables Vol C Tables 4.2.6.8 and 6.1.1.4'
O O 0.0106 0.0060 'International Tables Vol C Tables 4.2.6.8 and 6.1.1.4'
S S 0.1246 0.1234 'International Tables Vol C Tables 4.2.6.8 and 6.1.1.4'

loop_
_geom_angle_atom_site_label_1
_geom_angle_atom_site_label_2
_geom_angle_atom_site_label_3
_geom_angle
O2 S1 O1 113.48(17)
O2 S1 O3 109.62(13)
O1 S1 O3 112.99(16)
O2 S1 C1 107.15(14)
O1 S1 C1 106.45(13)
O3 S1 C1 106.71(14)
C4 O4 C7 117.2(2)
C6 C1 C2 120.6(3)
C6 C1 S1 119.6(2)
C2 C1 S1 119.8(2)
C3 C2 C1 120.1(3)
C3 C2 H2 119.9
C1 C2 H2 119.9
C2 C3 C4 119.3(3)
C2 C3 H3 120.4
C4 C3 H3 120.4
O4 C4 C5 115.8(3)
O4 C4 C3 124.2(3)
C5 C4 C3 120.0(3)
C4 C5 C6 120.7(3)
C4 C5 H5 119.7
C6 C5 H5 119.7
C1 C6 C5 119.2(3)
C1 C6 H6 120.4
C5 C6 H6 120.4
O4 C7 H7A 109.5
O4 C7 H7B 109.5
H7A C7 H7B 109.5
O4 C7 H7C 109.5
H7A C7 H7C 109.5
H7B C7 H7C 109.5
H1N N1 H2N 108(3)
H1N N1 H3N 108(3)
H2N N1 H3N 108(3)
H1N N1 H4N 111(3)
H2N N1 H4N 110(3)
H3N N1 H4N 111(3)

loop_
_geom_bond_atom_site_label_1
_geom_bond_atom_site_label_2
_geom_bond_distance
S1 O2 1.447(2)
S1 O1 1.448(2)
S1 O3 1.459(2)
S1 C1 1.773(3)
O4 C4 1.364(3)
O4 C7 1.418(4)
C1 C6 1.377(4)
C1 C2 1.390(4)
C2 C3 1.383(4)
C2 H2 0.9300
C3 C4 1.396(4)
C3 H3 0.9300
C4 C5 1.380(4)
C5 C6 1.388(4)
C5 H5 0.9300
C6 H6 0.9300
C7 H7A 0.9600
C7 H7B 0.9600
C7 H7C 0.9600
N1 H1N 0.876(15)
N1 H2N 0.877(16)
N1 H3N 0.873(16)
N1 H4N 0.858(16)

loop_
_geom_hbond_atom_site_label_D
_geom_hbond_atom_site_label_H
_geom_hbond_atom_site_label_A
_geom_hbond_site_symmetry_A
_geom_hbond_distance_DH
_geom_hbond_distance_HA
_geom_hbond_distance_DA
_geom_hbond_angle_DHA
N1 H1N O1 1_455 0.876(15) 1.985(17) 2.851(3) 170(3)
N1 H4N O2 3_456 0.858(16) 1.977(18) 2.797(3) 160(3)
N1 H2N O3 3_466 0.877(16) 1.976(18) 2.824(3) 162(3)
N1 H3N O3 . 0.873(16) 2.040(17) 2.890(3) 164(3)

loop_
_cod_related_entry_id
_cod_related_entry_database
_cod_related_entry_code
1 ChemSpider 30657904
